data_4339054
loop_
_publ_author_name
'Si, Zhenjun'
'Li, Jiang'
'Li, Bin'
'Zhao, Feifei'
'Liu, Shiyong'
'Li, Wenlian'

_publ_section_title
;
 Synthesis, structural characterization, and electrophosphorescent
 properties of rhenium(I) complexes containing carrier-transporting
 groups.
;
_journal_issue 15
_journal_name_full 'Inorganic chemistry'
_journal_page_first 6155
_journal_page_last 6163
_journal_paper_doi 10.1021/ic061645o
_journal_volume 46
_journal_year 2007
_chemical_formula_moiety 'C32 H26 Br Cl2 N4 O3 Re'
_chemical_formula_sum 'C32 H26 Br Cl2 N4 O3 Re'
_chemical_formula_weight 851.58
_chemical_name_systematic
; 
 ? 
;
_space_group_IT_number 14
_symmetry_cell_setting monoclinic
_symmetry_space_group_name_Hall '-P 2yn'
_symmetry_space_group_name_H-M 'P 1 21/n 1'
_atom_sites_solution_hydrogens geom
_atom_sites_solution_primary direct
_atom_sites_solution_secondary difmap
_audit_creation_method SHELXL-97
_cell_angle_alpha 90.00
_cell_angle_beta 98.2320(10)
_cell_angle_gamma 90.00
_cell_formula_units_Z 4
_cell_length_a 14.7407(8)
_cell_length_b 9.1414(5)
_cell_length_c 23.4181(13)
_cell_measurement_reflns_used 18724
_cell_measurement_temperature 293(2)
_cell_measurement_theta_max 28.24
_cell_measurement_theta_min 1.54
_cell_volume 3123.1(3)
_computing_structure_refinement 'SHELXL-97 (Sheldrick, 1997)'
_computing_structure_solution 'SHELXS-97 (Sheldrick, 1990)'
_diffrn_ambient_temperature 293(2)
_diffrn_measured_fraction_theta_full 0.951
_diffrn_measured_fraction_theta_max 0.951
_diffrn_measurement_method '\f and \w scans'
_diffrn_radiation_monochromator graphite
_diffrn_radiation_source 'fine-focus sealed tube'
_diffrn_radiation_type MoK\a
_diffrn_radiation_wavelength 0.71073
_diffrn_reflns_av_R_equivalents 0.0610
_diffrn_reflns_av_sigmaI/netI 0.0828
_diffrn_reflns_limit_h_max 19
_diffrn_reflns_limit_h_min -12
_diffrn_reflns_limit_k_max 12
_diffrn_reflns_limit_k_min -11
_diffrn_reflns_limit_l_max 30
_diffrn_reflns_limit_l_min -30
_diffrn_reflns_number 18724
_diffrn_reflns_theta_full 28.24
_diffrn_reflns_theta_max 28.24
_diffrn_reflns_theta_min 1.54
_exptl_absorpt_coefficient_mu 5.381
_exptl_absorpt_correction_T_max 0.304
_exptl_absorpt_correction_T_min 0.125
_exptl_absorpt_correction_type integration
_exptl_crystal_colour yellow
_exptl_crystal_density_diffrn 1.811
_exptl_crystal_density_method 'not measured'
_exptl_crystal_description needle
_exptl_crystal_F_000 1656
_exptl_crystal_size_max 0.33
_exptl_crystal_size_mid 0.31
_exptl_crystal_size_min 0.21
_refine_diff_density_max 3.914
_refine_diff_density_min -1.689
_refine_diff_density_rms 0.149
_refine_ls_extinction_method none
_refine_ls_goodness_of_fit_ref 1.067
_refine_ls_hydrogen_treatment mixed
_refine_ls_matrix_type full
_refine_ls_number_parameters 415
_refine_ls_number_reflns 7347
_refine_ls_number_restraints 0
_refine_ls_restrained_S_all 1.067
_refine_ls_R_factor_all 0.1166
_refine_ls_R_factor_gt 0.0636
_refine_ls_shift/su_max 0.002
_refine_ls_shift/su_mean 0.000
_refine_ls_structure_factor_coef Fsqd
_refine_ls_weighting_details 'calc w=1/[\s^2^(Fo^2^)+(0.0717P)^2^+2.5549P] where P=(Fo^2^+2Fc^2^)/3'
_refine_ls_weighting_scheme calc
_refine_ls_wR_factor_gt 0.1483
_refine_ls_wR_factor_ref 0.1713
_reflns_number_gt 4260
_reflns_number_total 7347
_reflns_threshold_expression >2sigma(I)
_cod_data_source_file ic061645osi20070116_095231.cif
_cod_data_source_block aa
_cod_depositor_comments
;
The following automatic conversions were performed:

'_symmetry_cell_setting' value 'Monoclinic' changed to 'monoclinic'
according to
/usr/data/users/saulius/automatic-downloads/retrospective/ACS/lib/dictionaries/cif_core.dic
dictionary named 'cif_core.dic' version 2.4.2 from
2011-04-26.

'_exptl_absorpt_correction_type' value 'INTEGRATION'
changed to 'integration' according to
/usr/data/users/saulius/automatic-downloads/retrospective/ACS/lib/dictionaries/cif_core.dic
dictionary named 'cif_core.dic' version 2.4.2 from 2011-04-26.

Automatic conversion script
Id: cif_fix_values 2281 2013-09-26 08:29:07Z andrius 
;
_cod_original_sg_symbol_Hall '-p 2yn'
_cod_original_sg_symbol_H-M 'p 21/n'
_cod_database_code 4339054

loop_
_symmetry_equiv_pos_as_xyz
'x, y, z'
'-x+1/2, y+1/2, -z+1/2'
'-x, -y, -z'
'x-1/2, -y-1/2, z-1/2'

loop_
_atom_site_label
_atom_site_type_symbol
_atom_site_fract_x
_atom_site_fract_y
_atom_site_fract_z
_atom_site_U_iso_or_equiv
_atom_site_adp_type
_atom_site_occupancy
_atom_site_symmetry_multiplicity
_atom_site_calc_flag
_atom_site_refinement_flags
C1 C 0.2656(9) 0.3938(13) 0.9187(5) 0.074(3) Uiso 1 1 d .
C2 C 0.0931(8) 0.5188(11) 0.9240(4) 0.059(3) Uani 1 1 d .
C3 C 0.1731(7) 0.3287(11) 1.0051(5) 0.067(3) Uani 1 1 d .
C4 C -0.0276(8) 0.1849(11) 0.9637(4) 0.065(3) Uani 1 1 d .
H4 H -0.0016 0.2230 0.9991 0.078 Uiso 1 1 calc R
C5 C -0.1078(8) 0.1087(13) 0.9610(5) 0.077(3) Uani 1 1 d .
H5 H -0.1368 0.0965 0.9934 0.093 Uiso 1 1 calc R
C6 C -0.1445(8) 0.0502(13) 0.9082(6) 0.086(4) Uani 1 1 d .
H6 H -0.1986 -0.0033 0.9049 0.103 Uiso 1 1 calc R
C7 C -0.1016(7) 0.0706(10) 0.8607(4) 0.063(3) Uani 1 1 d .
H7 H -0.1261 0.0307 0.8253 0.076 Uiso 1 1 calc R
C8 C -0.0207(7) 0.1519(9) 0.8659(4) 0.052(2) Uani 1 1 d .
C9 C 0.0332(6) 0.1881(8) 0.8200(3) 0.0412(19) Uani 1 1 d .
C10 C 0.1442(6) 0.2921(8) 0.7843(4) 0.043(2) Uani 1 1 d .
C11 C 0.2189(6) 0.3761(9) 0.7732(4) 0.051(2) Uani 1 1 d .
H11 H 0.2527 0.4321 0.8019 0.061 Uiso 1 1 calc R
C12 C 0.2400(7) 0.3721(10) 0.7179(4) 0.059(3) Uani 1 1 d .
H12 H 0.2885 0.4282 0.7087 0.071 Uiso 1 1 calc R
C13 C 0.1901(7) 0.2854(10) 0.6751(4) 0.058(3) Uani 1 1 d .
H13 H 0.2073 0.2829 0.6384 0.070 Uiso 1 1 calc R
C14 C 0.1175(7) 0.2052(9) 0.6860(4) 0.052(2) Uani 1 1 d .
H14 H 0.0843 0.1477 0.6576 0.063 Uiso 1 1 calc R
C15 C 0.0955(7) 0.2121(8) 0.7391(4) 0.046(2) Uani 1 1 d .
C16 C -0.0449(7) 0.0475(9) 0.7308(4) 0.054(2) Uani 1 1 d .
C17 C -0.0073(8) -0.1049(10) 0.7246(4) 0.051(2) Uani 1 1 d .
C18 C 0.0089(7) -0.1912(9) 0.7809(4) 0.050(2) Uani 1 1 d .
C19 C 0.0429(8) -0.3447(10) 0.7734(5) 0.055(2) Uani 1 1 d .
C20 C -0.0944(7) -0.5054(9) 0.7594(4) 0.054(2) Uani 1 1 d .
C21 C -0.1205(8) -0.5006(10) 0.8139(5) 0.065(3) Uani 1 1 d .
H21 H -0.0885 -0.4446 0.8432 0.078 Uiso 1 1 calc R
C22 C -0.1974(9) -0.5838(12) 0.8231(6) 0.083(4) Uani 1 1 d .
H22 H -0.2182 -0.5796 0.8588 0.100 Uiso 1 1 calc R
C23 C -0.2430(9) -0.6722(12) 0.7800(7) 0.087(4) Uani 1 1 d .
H23 H -0.2916 -0.7302 0.7877 0.104 Uiso 1 1 calc R
C24 C -0.2172(8) -0.6750(11) 0.7264(6) 0.077(3) Uani 1 1 d .
H24 H -0.2495 -0.7323 0.6976 0.093 Uiso 1 1 calc R
C25 C -0.1427(7) -0.5924(10) 0.7146(5) 0.062(3) Uani 1 1 d .
C26 C -0.0976(7) -0.5750(11) 0.6640(5) 0.064(3) Uani 1 1 d .
C27 C -0.1113(10) -0.6338(12) 0.6089(6) 0.082(4) Uani 1 1 d .
H27 H -0.1603 -0.6960 0.5969 0.099 Uiso 1 1 calc R
C28 C -0.0490(12) -0.5961(15) 0.5726(5) 0.095(4) Uani 1 1 d .
H28 H -0.0551 -0.6368 0.5359 0.114 Uiso 1 1 calc R
C29 C 0.0210(10) -0.5014(13) 0.5889(5) 0.081(4) Uani 1 1 d .
H29 H 0.0593 -0.4766 0.5622 0.097 Uiso 1 1 calc R
C30 C 0.0381(8) -0.4399(11) 0.6437(5) 0.070(3) Uani 1 1 d .
H30 H 0.0874 -0.3775 0.6545 0.083 Uiso 1 1 calc R
C31 C -0.0237(7) -0.4777(9) 0.6815(4) 0.054(2) Uani 1 1 d .
C32 C -0.0813(11) -1.1603(13) 0.5359(7) 0.114(5) Uani 1 1 d .
H32A H -0.0512 -1.1487 0.5020 0.136 Uiso 1 1 calc R
H32B H -0.0434 -1.2244 0.5625 0.136 Uiso 1 1 calc R
N1 N 0.1049(5) 0.2747(7) 0.8334(3) 0.0465(17) Uani 1 1 d .
N2 N 0.0164(5) 0.2078(8) 0.9168(3) 0.0529(19) Uani 1 1 d .
N3 N 0.0227(5) 0.1441(7) 0.7641(3) 0.0480(18) Uani 1 1 d .
N4 N -0.0228(6) -0.4388(7) 0.7384(3) 0.0517(19) Uani 1 1 d .
O1 O 0.3399(7) 0.4444(12) 0.9180(4) 0.120(3) Uani 1 1 d .
O2 O 0.0711(7) 0.6216(11) 0.9248(3) 0.101(3) Uani 1 1 d .
O3 O 0.1851(6) 0.3349(10) 1.0551(3) 0.097(3) Uani 1 1 d .
Re1 Re 0.14893(3) 0.32031(4) 0.923088(15) 0.05423(16) Uani 1 1 d .
Br1 Br 0.21705(9) 0.05883(13) 0.92114(5) 0.0813(4) Uani 1 1 d .
Cl1 Cl -0.0868(4) -0.9934(5) 0.56792(17) 0.1359(17) Uani 1 1 d .
Cl2 Cl -0.1803(6) -1.2392(7) 0.5168(4) 0.267(5) Uani 1 1 d .
H16A H -0.111(6) 0.055(8) 0.750(3) 0.04(2) Uiso 1 1 d .
H16B H -0.067(6) 0.099(9) 0.693(3) 0.05(2) Uiso 1 1 d .
H17A H -0.053(6) -0.134(9) 0.698(3) 0.04(2) Uiso 1 1 d .
H17B H 0.048(5) -0.103(7) 0.715(3) 0.017(18) Uiso 1 1 d .
H18A H 0.052(6) -0.154(8) 0.808(3) 0.04(2) Uiso 1 1 d .
H18B H -0.052(5) -0.192(6) 0.801(3) 0.017(16) Uiso 1 1 d .
H19A H 0.093(6) -0.355(9) 0.760(4) 0.04(3) Uiso 1 1 d .
H19B H 0.055(5) -0.384(8) 0.810(3) 0.03(2) Uiso 1 1 d .

loop_
_atom_site_aniso_label
_atom_site_aniso_U_11
_atom_site_aniso_U_22
_atom_site_aniso_U_33
_atom_site_aniso_U_23
_atom_site_aniso_U_13
_atom_site_aniso_U_12
C2 0.092(8) 0.046(6) 0.034(4) -0.010(4) -0.012(5) 0.001(6)
C3 0.055(6) 0.082(8) 0.065(7) -0.007(5) 0.009(5) 0.004(6)
C4 0.063(7) 0.082(7) 0.056(6) -0.008(5) 0.029(5) 0.001(6)
C5 0.079(8) 0.087(8) 0.077(7) 0.019(6) 0.051(7) 0.004(7)
C6 0.064(8) 0.078(8) 0.121(10) -0.012(7) 0.036(8) -0.018(6)
C7 0.067(7) 0.053(6) 0.073(6) -0.004(5) 0.023(6) -0.002(5)
C8 0.052(6) 0.046(5) 0.062(6) 0.006(4) 0.016(5) 0.008(4)
C9 0.049(5) 0.034(4) 0.044(4) 0.002(4) 0.014(4) 0.005(4)
C10 0.055(6) 0.032(4) 0.044(4) 0.003(3) 0.019(4) 0.004(4)
C11 0.052(6) 0.039(4) 0.063(6) -0.004(4) 0.013(5) 0.001(4)
C12 0.056(6) 0.050(5) 0.074(7) 0.015(5) 0.015(5) 0.006(5)
C13 0.066(7) 0.054(6) 0.056(6) 0.008(4) 0.013(5) 0.012(5)
C14 0.065(6) 0.038(5) 0.053(5) 0.002(4) 0.006(5) 0.010(4)
C15 0.059(6) 0.034(4) 0.051(5) 0.000(4) 0.020(4) 0.013(4)
C16 0.059(7) 0.034(5) 0.064(6) -0.012(4) -0.013(5) -0.001(4)
C17 0.040(6) 0.044(5) 0.067(6) -0.009(4) 0.001(5) 0.002(5)
C18 0.050(6) 0.038(5) 0.061(6) -0.005(4) 0.001(5) 0.002(4)
C19 0.058(7) 0.043(6) 0.064(7) -0.005(5) 0.006(6) -0.002(5)
C20 0.060(6) 0.025(4) 0.070(6) -0.006(4) -0.010(5) 0.004(4)
C21 0.073(8) 0.049(6) 0.072(7) 0.012(5) 0.009(6) 0.014(5)
C22 0.072(8) 0.064(7) 0.122(10) 0.018(7) 0.042(8) 0.027(6)
C23 0.062(8) 0.058(7) 0.146(13) 0.009(8) 0.029(8) -0.009(6)
C24 0.049(6) 0.055(6) 0.125(11) 0.007(7) 0.004(7) 0.002(5)
C25 0.045(6) 0.039(5) 0.098(8) -0.010(5) -0.007(6) 0.003(4)
C26 0.054(6) 0.050(6) 0.087(7) 0.001(5) 0.005(6) 0.006(5)
C27 0.095(9) 0.056(6) 0.089(8) -0.033(6) -0.015(8) 0.023(6)
C28 0.131(13) 0.091(10) 0.061(7) -0.017(7) 0.011(8) 0.027(9)
C29 0.107(11) 0.070(8) 0.069(7) 0.009(6) 0.027(7) 0.027(7)
C30 0.069(7) 0.054(6) 0.086(7) 0.011(6) 0.010(6) 0.010(5)
C31 0.056(6) 0.037(5) 0.066(6) 0.003(4) 0.004(5) 0.008(4)
C32 0.110(12) 0.077(9) 0.155(14) -0.015(9) 0.024(11) 0.014(8)
N1 0.047(5) 0.042(4) 0.049(4) -0.002(3) 0.004(4) -0.005(4)
N2 0.060(5) 0.049(4) 0.052(4) -0.002(3) 0.015(4) 0.010(4)
N3 0.059(5) 0.036(4) 0.050(4) 0.000(3) 0.013(4) -0.002(3)
N4 0.067(5) 0.029(4) 0.057(4) -0.002(3) -0.001(4) 0.002(4)
O1 0.113(8) 0.163(9) 0.081(6) 0.005(6) 0.002(5) -0.053(7)
O2 0.131(9) 0.098(6) 0.070(5) -0.023(5) -0.003(5) 0.020(7)
O3 0.097(7) 0.138(8) 0.054(5) -0.007(5) 0.004(4) 0.003(6)
Re1 0.0580(3) 0.0586(3) 0.0455(2) -0.00991(17) 0.00522(17) 0.0028(2)
Br1 0.0898(9) 0.0770(7) 0.0830(7) 0.0154(6) 0.0326(7) 0.0325(7)
Cl1 0.172(5) 0.122(3) 0.105(3) -0.035(2) -0.012(3) 0.035(3)
Cl2 0.214(8) 0.135(4) 0.423(12) 0.020(6) -0.058(8) -0.077(5)

loop_
_atom_type_symbol
_atom_type_description
_atom_type_scat_dispersion_real
_atom_type_scat_dispersion_imag
_atom_type_scat_source
C C 0.0033 0.0016 'International Tables Vol C Tables 4.2.6.8 and 6.1.1.4'
H H 0.0000 0.0000 'International Tables Vol C Tables 4.2.6.8 and 6.1.1.4'
N N 0.0061 0.0033 'International Tables Vol C Tables 4.2.6.8 and 6.1.1.4'
O O 0.0106 0.0060 'International Tables Vol C Tables 4.2.6.8 and 6.1.1.4'
Re Re -1.0185 7.2310 'International Tables Vol C Tables 4.2.6.8 and 6.1.1.4'
Br Br -0.2901 2.4595 'International Tables Vol C Tables 4.2.6.8 and 6.1.1.4'
Cl Cl 0.1484 0.1585 'International Tables Vol C Tables 4.2.6.8 and 6.1.1.4'

loop_
_geom_angle_atom_site_label_1
_geom_angle_atom_site_label_2
_geom_angle_atom_site_label_3
_geom_angle
O1 C1 Re1 177.1(11)
O2 C2 Re1 174.7(13)
O3 C3 Re1 178.0(10)
C5 C4 N2 123.1(10)
C4 C5 C6 117.6(10)
C7 C6 C5 120.4(11)
C6 C7 C8 119.3(10)
N2 C8 C7 121.1(9)
N2 C8 C9 111.8(8)
C7 C8 C9 127.1(9)
N1 C9 N3 112.5(8)
N1 C9 C8 117.5(8)
N3 C9 C8 130.0(8)
N1 C10 C11 131.2(8)
N1 C10 C15 109.9(7)
C11 C10 C15 118.8(8)
C12 C11 C10 116.8(9)
C11 C12 C13 121.5(9)
C14 C13 C12 121.4(9)
C15 C14 C13 117.2(9)
C14 C15 C10 124.3(9)
C14 C15 N3 131.1(9)
C10 C15 N3 104.6(7)
N3 C16 C17 112.0(8)
C16 C17 C18 114.0(8)
C19 C18 C17 113.2(8)
N4 C19 C18 114.2(9)
N4 C20 C21 130.3(9)
N4 C20 C25 108.3(9)
C21 C20 C25 121.3(10)
C20 C21 C22 117.5(11)
C23 C22 C21 121.2(12)
C24 C23 C22 120.7(11)
C23 C24 C25 120.3(12)
C24 C25 C20 118.9(11)
C24 C25 C26 133.5(10)
C20 C25 C26 107.5(9)
C27 C26 C31 121.1(12)
C27 C26 C25 134.2(11)
C31 C26 C25 104.8(9)
C28 C27 C26 117.1(12)
C29 C28 C27 122.0(12)
C28 C29 C30 123.2(12)
C29 C30 C31 115.8(11)
N4 C31 C30 129.1(9)
N4 C31 C26 110.0(9)
C30 C31 C26 120.8(10)
Cl2 C32 Cl1 114.7(10)
C9 N1 C10 106.9(7)
C9 N1 Re1 117.8(6)
C10 N1 Re1 133.9(6)
C8 N2 C4 118.4(9)
C8 N2 Re1 119.0(6)
C4 N2 Re1 122.5(7)
C9 N3 C15 106.0(7)
C9 N3 C16 131.7(8)
C15 N3 C16 122.3(8)
C20 N4 C31 109.3(8)
C20 N4 C19 123.0(8)
C31 N4 C19 127.6(9)
C1 Re1 C3 90.0(5)
C1 Re1 C2 93.3(5)
C3 Re1 C2 88.3(4)
C1 Re1 N1 99.7(4)
C3 Re1 N1 168.7(4)
C2 Re1 N1 96.9(3)
C1 Re1 N2 170.3(4)
C3 Re1 N2 97.0(4)
C2 Re1 N2 93.6(4)
N1 Re1 N2 72.7(3)
C1 Re1 Br1 88.2(4)
C3 Re1 Br1 92.2(3)
C2 Re1 Br1 178.4(3)
N1 Re1 Br1 82.38(18)
N2 Re1 Br1 84.85(18)

loop_
_geom_bond_atom_site_label_1
_geom_bond_atom_site_label_2
_geom_bond_distance
C1 O1 1.191(14)
C1 Re1 1.863(13)
C2 O2 0.994(11)
C2 Re1 1.994(11)
C3 O3 1.161(12)
C3 Re1 1.904(11)
C4 C5 1.366(15)
C4 N2 1.369(12)
C5 C6 1.384(15)
C6 C7 1.368(14)
C7 C8 1.395(14)
C8 N2 1.338(11)
C8 C9 1.464(12)
C9 N1 1.322(10)
C9 N3 1.358(10)
C10 N1 1.369(10)
C10 C11 1.396(12)
C10 C15 1.396(11)
C11 C12 1.376(13)
C12 C13 1.401(14)
C13 C14 1.351(13)
C14 C15 1.333(12)
C15 N3 1.434(11)
C16 N3 1.469(11)
C16 C17 1.515(13)
C17 C18 1.526(13)
C18 C19 1.509(13)
C19 N4 1.457(12)
C20 N4 1.369(13)
C20 C21 1.386(14)
C20 C25 1.423(12)
C21 C22 1.407(15)
C22 C23 1.390(17)
C23 C24 1.361(17)
C24 C25 1.392(15)
C25 C26 1.449(15)
C26 C27 1.385(14)
C26 C31 1.421(13)
C27 C28 1.382(18)
C28 C29 1.359(18)
C29 C30 1.389(14)
C30 C31 1.403(14)
C31 N4 1.376(11)
C32 Cl2 1.633(16)
C32 Cl1 1.706(12)
N1 Re1 2.149(7)
N2 Re1 2.195(8)
Re1 Br1 2.5956(12)
